data_2242193
loop_
_publ_author_name
'Mitchell, Lauren A.'
'Imler, Gregory H.'
'Parrish, Damon A.'
'Deschamps, Jeffrey R.'
'Leonard, Philip W.'
'Chavez, David E.'

_publ_section_title
;
 Crystal structures of the three closely related compounds:
 bis[(1<i>H</i>-tetrazol-5-yl)methyl]nitramide, triaminoguanidinium
 5-({[(1<i>H</i>-tetrazol-5-yl)methyl](nitro)amino}methyl)tetrazol-1-ide,
 and diammonium bis[(tetrazol-1-id-5-yl)methyl]nitramide monohydrate
;
_journal_coeditor_code LH5843
_journal_issue 7
_journal_name_full 'Acta Crystallographica Section E'
_journal_page_first 1056
_journal_page_last 1061
_journal_paper_doi 10.1107/S2056989017008817
_journal_volume 73
_journal_year 2017
_chemical_formula_iupac 'C4 H6 N10 O2'
_chemical_formula_moiety 'C4 H6 N10 O2'
_chemical_formula_sum 'C4 H6 N10 O2'
_chemical_formula_weight 226.19
_chemical_name_systematic
;
Bis[(1<i>H</i>-tetrazol-5-yl)methyl]nitramide
;
_space_group_crystal_system monoclinic
_space_group_IT_number 4
_space_group_name_Hall 'P 2yb'
_space_group_name_H-M_alt 'P 1 21 1'
_symmetry_space_group_name_Hall 'P 2yb'
_symmetry_space_group_name_H-M 'P 1 21 1'
_atom_sites_solution_hydrogens mixed
_audit_creation_method SHELXL-2014/7
_cell_angle_alpha 90
_cell_angle_beta 101.805(4)
_cell_angle_gamma 90
_cell_formula_units_Z 2
_cell_length_a 6.3640(17)
_cell_length_b 9.627(3)
_cell_length_c 6.8627(18)
_cell_measurement_reflns_used 2717
_cell_measurement_temperature 173(2)
_cell_measurement_theta_max 26.166
_cell_measurement_theta_min 3.033
_cell_volume 411.6(2)
_computing_cell_refinement
;
APEX2 (Bruker, 2008)
;
_computing_data_collection
;
APEX2 (Bruker, 2008)
;
_computing_data_reduction
;
SAINT (Bruker, 2008) and XPREP (Bruker, 2008)
;
_computing_molecular_graphics
;
SHELXTL (Sheldrick, 2008)
;
_computing_publication_material
;
publCIF (Westrip, 2010)
;
_computing_structure_refinement
;
SHELXL2014 (Sheldrick, 2015) within WinGX (Farrugia, 2012)
;
_computing_structure_solution
;
SHELXTL (Sheldrick, 2008)
;
_diffrn_ambient_temperature 173(2)
_diffrn_measured_fraction_theta_full 0.997
_diffrn_measured_fraction_theta_max 0.997
_diffrn_measurement_device_type 'Bruker SMART APEXII CCD'
_diffrn_measurement_method '\w scans'
_diffrn_radiation_monochromator graphite
_diffrn_radiation_source 'fine focus sealed tube'
_diffrn_radiation_type MoK\a
_diffrn_radiation_wavelength 0.71073
_diffrn_reflns_av_R_equivalents 0.0379
_diffrn_reflns_limit_h_max 7
_diffrn_reflns_limit_h_min -7
_diffrn_reflns_limit_k_max 12
_diffrn_reflns_limit_k_min 0
_diffrn_reflns_limit_l_max 8
_diffrn_reflns_limit_l_min 0
_diffrn_reflns_number 889
_diffrn_reflns_theta_full 25.242
_diffrn_reflns_theta_max 26.358
_diffrn_reflns_theta_min 3.032
_exptl_absorpt_coefficient_mu 0.151
_exptl_absorpt_correction_T_max 0.7454
_exptl_absorpt_correction_T_min 0.6147
_exptl_absorpt_correction_type multi-scan
_exptl_absorpt_process_details
;
(TWINABS; Bruker, 2008)
;
_exptl_crystal_colour colorless
_exptl_crystal_density_diffrn 1.825
_exptl_crystal_description 'thin plate'
_exptl_crystal_F_000 232
_exptl_crystal_size_max 0.360
_exptl_crystal_size_mid 0.320
_exptl_crystal_size_min 0.010
_refine_diff_density_max 0.251
_refine_diff_density_min -0.319
_refine_ls_extinction_method none
_refine_ls_goodness_of_fit_ref 1.144
_refine_ls_hydrogen_treatment mixed
_refine_ls_matrix_type full
_refine_ls_number_parameters 151
_refine_ls_number_reflns 889
_refine_ls_number_restraints 2
_refine_ls_restrained_S_all 1.143
_refine_ls_R_factor_all 0.0420
_refine_ls_R_factor_gt 0.0362
_refine_ls_shift/su_max 0.000
_refine_ls_shift/su_mean 0.000
_refine_ls_structure_factor_coef Fsqd
_refine_ls_weighting_details 'w=1/[\s^2^(Fo^2^)+(0.0513P)^2^+0.4169P] where P=(Fo^2^+2Fc^2^)/3'
_refine_ls_weighting_scheme calc
_refine_ls_wR_factor_gt 0.0965
_refine_ls_wR_factor_ref 0.1022
_reflns_number_gt 835
_reflns_number_total 889
_reflns_threshold_expression 'I > 2\s(I)'
_cod_data_source_file lh5843sup1.cif
_cod_data_source_block I
_cod_original_cell_volume 411.57(19)
_cod_database_code 2242193
_shelx_space_group_comment
;
The symmetry employed for this shelxl refinement is uniquely defined
by the following loop, which should always be used as a source of
symmetry information in preference to the above space-group names.
They are only intended as comments.
;
_shelx_estimated_absorpt_t_min 0.948
_shelx_estimated_absorpt_t_max 0.998

loop_
_space_group_symop_operation_xyz
'x, y, z'
'-x, y+1/2, -z'

loop_
_atom_site_type_symbol
_atom_site_label
_atom_site_fract_x
_atom_site_fract_y
_atom_site_fract_z
_atom_site_U_iso_or_equiv
_atom_site_adp_type
_atom_site_calc_flag
_atom_site_occupancy
N N1 0.0174(5) 0.3550(3) 0.2473(5) 0.0132(7) Uani d 1
N N2 -0.0013(5) 0.3439(4) 0.0467(5) 0.0133(7) Uani d 1
N N3 0.0000(5) 0.4659(4) -0.0356(5) 0.0124(7) Uani d 1
N N4 0.0208(5) 0.5581(4) 0.1139(5) 0.0117(7) Uani d 1
H H4 0.028(7) 0.640(7) 0.099(6) 0.014 Uiso d 1
C C5 0.0317(6) 0.4901(4) 0.2851(5) 0.0108(7) Uani d 1
C C6 0.0466(6) 0.5533(4) 0.4880(5) 0.0125(7) Uani d 1
H H6A -0.0542 0.6326 0.4769 0.015 Uiso calc 1
H H6B 0.0009 0.4834 0.5768 0.015 Uiso calc 1
N N7 0.2620(5) 0.6017(3) 0.5783(5) 0.0122(7) Uani d 1
C C8 0.4251(6) 0.5139(4) 0.6986(5) 0.0129(8) Uani d 1
H H8A 0.5573 0.5178 0.6438 0.015 Uiso calc 1
H H8B 0.3738 0.4165 0.6889 0.015 Uiso calc 1
C C9 0.4788(5) 0.5559(5) 0.9148(5) 0.0113(7) Uani d 1
N N10 0.5184(5) 0.6848(3) 0.9857(5) 0.0118(7) Uani d 1
H H10 0.510(7) 0.764(3) 0.924(6) 0.014 Uiso d 1
N N11 0.5665(5) 0.6792(3) 1.1860(5) 0.0128(7) Uani d 1
N N12 0.5574(5) 0.5489(4) 1.2341(4) 0.0127(7) Uani d 1
N N13 0.5023(5) 0.4701(4) 1.0666(4) 0.0110(7) Uani d 1
N N14 0.3273(5) 0.7226(3) 0.5122(4) 0.0112(7) Uani d 1
O O15 0.2034(4) 0.7844(3) 0.3794(4) 0.0142(6) Uani d 1
O O16 0.5086(4) 0.7636(3) 0.5919(4) 0.0154(6) Uani d 1

loop_
_atom_site_aniso_label
_atom_site_aniso_U_11
_atom_site_aniso_U_22
_atom_site_aniso_U_33
_atom_site_aniso_U_12
_atom_site_aniso_U_13
_atom_site_aniso_U_23
N1 0.0148(14) 0.0102(17) 0.0139(15) -0.0015(13) 0.0011(12) -0.0015(13)
N2 0.0141(15) 0.0093(18) 0.0164(17) 0.0004(13) 0.0029(12) 0.0010(13)
N3 0.0141(14) 0.0082(17) 0.0144(16) -0.0017(13) 0.0017(12) -0.0040(13)
N4 0.0139(15) 0.0074(16) 0.0135(15) -0.0021(13) 0.0021(11) -0.0019(14)
C5 0.0104(16) 0.0071(18) 0.0139(17) -0.0023(14) 0.0003(13) 0.0004(15)
C6 0.0139(18) 0.0113(18) 0.0122(16) -0.0044(16) 0.0020(13) 0.0004(16)
N7 0.0152(16) 0.0061(15) 0.0142(15) -0.0045(13) 0.0003(12) -0.0008(13)
C8 0.022(2) 0.0062(18) 0.0093(16) 0.0041(14) 0.0013(14) 0.0004(13)
C9 0.0091(16) 0.0115(18) 0.0130(17) 0.0008(15) 0.0015(13) -0.0036(16)
N10 0.0171(16) 0.0060(17) 0.0131(15) 0.0011(13) 0.0049(12) 0.0014(13)
N11 0.0155(16) 0.0101(17) 0.0122(14) 0.0020(13) 0.0013(11) 0.0001(13)
N12 0.0136(15) 0.0112(15) 0.0131(15) -0.0003(14) 0.0019(11) 0.0003(15)
N13 0.0131(15) 0.0079(18) 0.0112(15) -0.0010(13) 0.0007(11) -0.0005(13)
N14 0.0147(15) 0.0078(15) 0.0115(14) -0.0016(12) 0.0037(12) -0.0003(12)
O15 0.0182(13) 0.0099(13) 0.0136(12) 0.0031(12) 0.0012(10) 0.0029(11)
O16 0.0165(13) 0.0148(14) 0.0144(12) -0.0052(10) 0.0021(10) -0.0007(11)

loop_
_atom_type_symbol
_atom_type_description
_atom_type_scat_dispersion_real
_atom_type_scat_dispersion_imag
_atom_type_scat_source
C C 0.0033 0.0016 'International Tables Vol C Tables 4.2.6.8 and 6.1.1.4'
H H 0.0000 0.0000 'International Tables Vol C Tables 4.2.6.8 and 6.1.1.4'
N N 0.0061 0.0033 'International Tables Vol C Tables 4.2.6.8 and 6.1.1.4'
O O 0.0106 0.0060 'International Tables Vol C Tables 4.2.6.8 and 6.1.1.4'

loop_
_geom_angle_atom_site_label_1
_geom_angle_atom_site_label_2
_geom_angle_atom_site_label_3
_geom_angle
C5 N1 N2 105.2(3)
N3 N2 N1 111.1(3)
N2 N3 N4 105.8(3)
C5 N4 N3 109.1(4)
C5 N4 H4 127(3)
N3 N4 H4 124(3)
N1 C5 N4 108.7(4)
N1 C5 C6 124.5(3)
N4 C5 C6 126.7(3)
N7 C6 C5 113.4(3)
N7 C6 H6A 108.9
C5 C6 H6A 108.9
N7 C6 H6B 108.9
C5 C6 H6B 108.9
H6A C6 H6B 107.7
N14 N7 C8 117.4(3)
N14 N7 C6 117.4(3)
C8 N7 C6 123.6(3)
N7 C8 C9 113.2(3)
N7 C8 H8A 108.9
C9 C8 H8A 108.9
N7 C8 H8B 108.9
C9 C8 H8B 108.9
H8A C8 H8B 107.8
N13 C9 N10 108.2(3)
N13 C9 C8 125.3(4)
N10 C9 C8 126.5(4)
C9 N10 N11 108.7(3)
C9 N10 H10 130(3)
N11 N10 H10 121(3)
N12 N11 N10 106.6(3)
N11 N12 N13 109.9(3)
C9 N13 N12 106.7(3)
O15 N14 O16 124.9(3)
O15 N14 N7 118.2(3)
O16 N14 N7 116.9(3)

loop_
_geom_bond_atom_site_label_1
_geom_bond_atom_site_label_2
_geom_bond_distance
N1 C5 1.326(5)
N1 N2 1.361(4)
N2 N3 1.304(5)
N3 N4 1.343(5)
N4 C5 1.334(5)
N4 H4 0.80(6)
C5 C6 1.505(5)
C6 N7 1.460(5)
C6 H6A 0.9900
C6 H6B 0.9900
N7 N14 1.346(4)
N7 C8 1.457(5)
C8 C9 1.508(5)
C8 H8A 0.9900
C8 H8B 0.9900
C9 N13 1.314(5)
C9 N10 1.338(5)
N10 N11 1.347(4)
N10 H10 0.867(11)
N11 N12 1.301(5)
N12 N13 1.362(5)
N14 O15 1.230(4)
N14 O16 1.236(4)

loop_
_geom_hbond_atom_site_label_D
_geom_hbond_atom_site_label_H
_geom_hbond_atom_site_label_A
_geom_hbond_site_symmetry_A
_geom_hbond_distance_DH
_geom_hbond_distance_HA
_geom_hbond_distance_DA
_geom_hbond_angle_DHA
N4 H4 N2 2 0.80(6) 2.19(6) 2.957(5) 160(4)
N4 H4 O15 . 0.80(6) 2.45(5) 2.924(5) 119(4)
C6 H6B O15 2_546 0.99 2.37 3.264(5) 149.9
C8 H8B N11 2_647 0.99 2.44 3.316(5) 146.8
N10 H10 N13 2_657 0.867(11) 1.99(3) 2.770(5) 149(4)
N10 H10 O16 . 0.867(11) 2.28(4) 2.796(4) 118(4)

loop_
_geom_torsion_atom_site_label_1
_geom_torsion_atom_site_label_2
_geom_torsion_atom_site_label_3
_geom_torsion_atom_site_label_4
_geom_torsion
C5 N1 N2 N3 -0.4(4)
N1 N2 N3 N4 0.3(4)
N2 N3 N4 C5 0.0(4)
N2 N1 C5 N4 0.3(4)
N2 N1 C5 C6 177.6(3)
N3 N4 C5 N1 -0.2(4)
N3 N4 C5 C6 -177.4(3)
N1 C5 C6 N7 104.7(4)
N4 C5 C6 N7 -78.6(5)
C5 C6 N7 N14 77.3(4)
C5 C6 N7 C8 -87.9(4)
N14 N7 C8 C9 82.6(4)
C6 N7 C8 C9 -112.2(4)
N7 C8 C9 N13 135.9(4)
N7 C8 C9 N10 -46.8(5)
N13 C9 N10 N11 -0.4(4)
C8 C9 N10 N11 -178.1(3)
C9 N10 N11 N12 0.5(4)
N10 N11 N12 N13 -0.4(4)
N10 C9 N13 N12 0.1(4)
C8 C9 N13 N12 177.8(3)
N11 N12 N13 C9 0.2(4)
C8 N7 N14 O15 165.5(3)
C6 N7 N14 O15 -0.6(5)
C8 N7 N14 O16 -15.0(4)
C6 N7 N14 O16 178.9(3)

_cod_database_fobs_code 2242193
